data_7011435
loop_
_publ_author_name
'Browne, Julian M. W.'
'Wikaira, Jan'
'Fitchett, Christopher M.'
'Hartshorn, Richard M.'

_publ_section_title
;
 Polydentate ligand construction: intramolecular condensation reactions
 in the synthesis of imine-containing ligands
;
_journal_issue 10
_journal_name_full 'Journal of the Chemical Society, Dalton Transactions'
_journal_page_first 2227
_journal_paper_doi 10.1039/b111556a
_journal_year 2002
_chemical_formula_sum 'C11 H26 Cl4 Co N5 O3 Zn'
_chemical_formula_weight 542.47
_chemical_name_systematic
; 
? 
;
_space_group_IT_number 14
_symmetry_cell_setting monoclinic
_symmetry_space_group_name_Hall '-P 2yn'
_symmetry_space_group_name_H-M 'P 1 21/n 1'
_atom_sites_solution_hydrogens geom
_atom_sites_solution_primary direct
_atom_sites_solution_secondary difmap
_audit_creation_method SHELXL-97
_cell_angle_alpha 90.00
_cell_angle_beta 90.984(7)
_cell_angle_gamma 90.00
_cell_formula_units_Z 4
_cell_length_a 7.933(3)
_cell_length_b 22.849(10)
_cell_length_c 11.323(5)
_cell_measurement_temperature 163(2)
_cell_volume 2052.1(15)
_computing_structure_refinement 'SHELXL-97 (Sheldrick, 1997)'
_computing_structure_solution 'SHELXS-97 (Sheldrick, 1990)'
_diffrn_ambient_temperature 163(2)
_diffrn_measured_fraction_theta_full 0.999
_diffrn_measured_fraction_theta_max 0.999
_diffrn_radiation_monochromator graphite
_diffrn_radiation_source 'fine-focus sealed tube'
_diffrn_radiation_type MoK\a
_diffrn_radiation_wavelength 0.71073
_diffrn_reflns_av_R_equivalents 0.0666
_diffrn_reflns_av_sigmaI/netI 0.0567
_diffrn_reflns_limit_h_max 8
_diffrn_reflns_limit_h_min -9
_diffrn_reflns_limit_k_max 27
_diffrn_reflns_limit_k_min -27
_diffrn_reflns_limit_l_max 13
_diffrn_reflns_limit_l_min -13
_diffrn_reflns_number 23646
_diffrn_reflns_theta_full 26.40
_diffrn_reflns_theta_max 26.40
_diffrn_reflns_theta_min 2.01
_exptl_absorpt_coefficient_mu 2.518
_exptl_absorpt_correction_T_max 1.0000
_exptl_absorpt_correction_T_min 0.7856
_exptl_absorpt_correction_type multi-scan
_exptl_absorpt_process_details 'Blessing, Acta. Cryst. (1995) A51 33-38'
_exptl_crystal_colour Orange
_exptl_crystal_density_diffrn 1.756
_exptl_crystal_density_method 'not measured'
_exptl_crystal_description Rod
_exptl_crystal_F_000 1104
_exptl_crystal_size_max 0.50
_exptl_crystal_size_mid 0.10
_exptl_crystal_size_min 0.05
_refine_diff_density_max 0.365
_refine_diff_density_min -0.355
_refine_diff_density_rms 0.071
_refine_ls_extinction_method none
_refine_ls_goodness_of_fit_ref 0.910
_refine_ls_hydrogen_treatment mixed
_refine_ls_matrix_type full
_refine_ls_number_parameters 227
_refine_ls_number_reflns 3626
_refine_ls_number_restraints 0
_refine_ls_restrained_S_all 0.910
_refine_ls_R_factor_all 0.0522
_refine_ls_R_factor_gt 0.0283
_refine_ls_shift/su_max 0.085
_refine_ls_shift/su_mean 0.001
_refine_ls_structure_factor_coef Fsqd
_refine_ls_weighting_details 'calc w=1/[\s^2^(Fo^2^)+(0.0251P)^2^+0.0000P] where P=(Fo^2^+2Fc^2^)/3'
_refine_ls_weighting_scheme calc
_refine_ls_wR_factor_gt 0.0535
_refine_ls_wR_factor_ref 0.0571
_reflns_number_gt 2586
_reflns_number_total 3626
_reflns_threshold_expression >2sigma(I)
_cod_data_source_file b111556a.txt
_cod_data_source_block compound2
_cod_depositor_comments
;
The following automatic conversions were performed:
'_symmetry_cell_setting' value 'Monoclinic' changed to 'monoclinic'
according to '/home/saulius/struct/CIF-dictionaries/cif_core.dic'
dictionary named 'cif_core.dic' version 2.4.1 from 2010-06-29.

Automatic conversion script
Id: cif_fix_enum 1527 2010-12-29 10:47:43Z saulius 
;
_cod_original_cell_volume 2052.2(15)
_cod_original_sg_symbol_H-M P21/n
_cod_database_code 7011435

loop_
_symmetry_equiv_pos_as_xyz
'x, y, z'
'-x+1/2, y+1/2, -z+1/2'
'-x, -y, -z'
'x-1/2, -y-1/2, z-1/2'

loop_
_atom_site_label
_atom_site_type_symbol
_atom_site_fract_x
_atom_site_fract_y
_atom_site_fract_z
_atom_site_U_iso_or_equiv
_atom_site_adp_type
_atom_site_occupancy
_atom_site_symmetry_multiplicity
_atom_site_calc_flag
_atom_site_refinement_flags
_atom_site_disorder_assembly
_atom_site_disorder_group
Co1 Co 0.77062(5) -0.119990(17) 0.57351(4) 0.01951(12) Uani 1 1 d . . .
O1 O 0.7293(3) -0.03760(8) 0.54936(19) 0.0256(5) Uani 1 1 d . . .
C1 C 0.6316(4) -0.01586(14) 0.6291(3) 0.0270(8) Uani 1 1 d . . .
O2 O 0.5783(3) 0.03477(9) 0.6304(2) 0.0354(6) Uani 1 1 d . . .
C2 C 0.5805(4) -0.05874(13) 0.7267(3) 0.0247(8) Uani 1 1 d . . .
N1 N 0.6374(3) -0.11013(10) 0.7072(2) 0.0216(6) Uani 1 1 d . . .
C3 C 0.6153(4) -0.16388(13) 0.7783(3) 0.0258(8) Uani 1 1 d . . .
H3A H 0.5045 -0.1820 0.7603 0.031 Uiso 1 1 calc R . .
H3B H 0.6212 -0.1545 0.8636 0.031 Uiso 1 1 calc R . .
C4 C 0.7559(4) -0.20515(13) 0.7463(3) 0.0235(8) Uani 1 1 d . . .
H4A H 0.8596 -0.1948 0.7915 0.028 Uiso 1 1 calc R . .
H4B H 0.7243 -0.2458 0.7669 0.028 Uiso 1 1 calc R . .
N2 N 0.7880(3) -0.20104(10) 0.6168(2) 0.0223(6) Uani 1 1 d . . .
H2A' H 0.7107 -0.2186 0.5780 0.022 Uiso 1 1 d R . .
C5 C 0.9497(4) -0.22404(13) 0.5728(3) 0.0245(8) Uani 1 1 d . . .
H5A H 0.9462 -0.2673 0.5693 0.029 Uiso 1 1 calc R . .
H5B H 1.0436 -0.2123 0.6265 0.029 Uiso 1 1 calc R . .
C6 C 0.9763(4) -0.19892(12) 0.4501(3) 0.0245(8) Uani 1 1 d . . .
H6A H 0.9133 -0.2228 0.3913 0.029 Uiso 1 1 calc R . .
H6B H 1.0975 -0.2010 0.4312 0.029 Uiso 1 1 calc R . .
N3 N 0.9170(3) -0.13530(10) 0.4417(2) 0.0223(6) Uani 1 1 d . . .
C7 C 1.0607(4) -0.09306(13) 0.4540(3) 0.0250(8) Uani 1 1 d . . .
H7A H 1.0223 -0.0530 0.4341 0.030 Uiso 1 1 calc R . .
H7B H 1.1520 -0.1040 0.3996 0.030 Uiso 1 1 calc R . .
C8 C 1.1250(4) -0.09528(14) 0.5812(3) 0.0247(8) Uani 1 1 d . . .
H8A H 1.1949 -0.1307 0.5939 0.030 Uiso 1 1 calc R . .
H8B H 1.1954 -0.0605 0.5988 0.030 Uiso 1 1 calc R . .
N4 N 0.9772(3) -0.09654(10) 0.6603(2) 0.0220(6) Uani 1 1 d . . .
H4A' H 0.9563 -0.0646 0.6842 0.033 Uiso 1 1 d R . .
H4B' H 1.0007 -0.1168 0.7174 0.033 Uiso 1 1 d R . .
C9 C 0.8168(4) -0.12492(14) 0.3303(3) 0.0271(8) Uani 1 1 d . . .
H9A H 0.8754 -0.1420 0.2620 0.032 Uiso 1 1 calc R . .
H9B H 0.8026 -0.0824 0.3164 0.032 Uiso 1 1 calc R . .
C10 C 0.6466(4) -0.15380(14) 0.3450(3) 0.0286(8) Uani 1 1 d . . .
H10A H 0.5676 -0.1411 0.2814 0.034 Uiso 1 1 calc R . .
H10B H 0.6579 -0.1969 0.3412 0.034 Uiso 1 1 calc R . .
N5 N 0.5822(3) -0.13567(10) 0.4628(2) 0.0251(7) Uani 1 1 d . . .
H5A' H 0.5157 -0.1600 0.4915 0.038 Uiso 1 1 d R . .
H5B' H 0.5316 -0.1043 0.4659 0.038 Uiso 1 1 d R . .
C11 C 0.4776(4) -0.03901(15) 0.8280(3) 0.0400(10) Uani 1 1 d . . .
H11A H 0.4570 -0.0722 0.8806 0.060 Uiso 1 1 calc R . .
H11B H 0.3697 -0.0235 0.7985 0.060 Uiso 1 1 calc R . .
H11C H 0.5385 -0.0083 0.8716 0.060 Uiso 1 1 calc R . .
Zn1 Zn 1.04402(5) -0.158547(15) 1.02189(3) 0.02339(11) Uani 1 1 d . . .
Cl1 Cl 0.86082(11) -0.08539(4) 0.99409(8) 0.0388(2) Uani 1 1 d . . .
Cl2 Cl 1.23126(11) -0.14160(3) 1.17092(7) 0.0329(2) Uani 1 1 d . . .
Cl3 Cl 1.19322(10) -0.17817(3) 0.85553(7) 0.0287(2) Uani 1 1 d . . .
Cl4 Cl 0.89498(10) -0.24326(3) 1.06229(8) 0.0285(2) Uani 1 1 d . . .
O30 O 0.9228(3) 0.01000(10) 0.7871(2) 0.0516(8) Uani 1 1 d . . .
H30A H 0.8827 0.0393 0.7933 0.077 Uiso 1 1 d R . .
H30B H 0.9580 0.0076 0.8545 0.077 Uiso 1 1 d R . .

loop_
_atom_site_aniso_label
_atom_site_aniso_U_11
_atom_site_aniso_U_22
_atom_site_aniso_U_33
_atom_site_aniso_U_23
_atom_site_aniso_U_13
_atom_site_aniso_U_12
Co1 0.0179(3) 0.0150(2) 0.0256(3) 0.00176(19) -0.00286(19) 0.00014(19)
O1 0.0258(14) 0.0164(12) 0.0343(14) 0.0027(10) -0.0053(11) -0.0007(10)
C1 0.022(2) 0.0204(19) 0.038(2) -0.0051(16) -0.0153(17) -0.0010(16)
O2 0.0328(15) 0.0172(12) 0.0556(17) -0.0034(11) -0.0176(12) 0.0073(11)
C2 0.0164(19) 0.0228(18) 0.035(2) -0.0031(16) -0.0059(16) 0.0009(15)
N1 0.0180(15) 0.0177(14) 0.0291(17) -0.0017(12) -0.0023(13) 0.0002(12)
C3 0.025(2) 0.0235(18) 0.029(2) 0.0019(15) 0.0032(16) -0.0041(15)
C4 0.025(2) 0.0221(18) 0.0234(19) 0.0032(15) 0.0015(15) 0.0008(15)
N2 0.0195(16) 0.0172(14) 0.0301(17) 0.0000(12) -0.0030(13) 0.0018(12)
C5 0.0215(19) 0.0187(17) 0.033(2) 0.0002(15) 0.0013(16) 0.0026(14)
C6 0.0212(19) 0.0203(18) 0.032(2) -0.0020(15) 0.0006(16) 0.0031(14)
N3 0.0231(16) 0.0211(14) 0.0224(16) 0.0014(11) -0.0061(12) -0.0032(12)
C7 0.025(2) 0.0245(18) 0.025(2) 0.0004(15) 0.0009(16) -0.0058(15)
C8 0.0182(19) 0.0264(18) 0.029(2) 0.0014(15) 0.0002(16) -0.0062(15)
N4 0.0244(16) 0.0197(14) 0.0220(16) 0.0028(11) -0.0024(13) 0.0021(12)
C9 0.030(2) 0.0271(19) 0.024(2) 0.0041(15) -0.0043(16) -0.0013(16)
C10 0.028(2) 0.0262(19) 0.031(2) -0.0025(16) -0.0086(17) 0.0025(16)
N5 0.0209(16) 0.0149(14) 0.0395(19) 0.0024(12) -0.0045(13) -0.0008(12)
C11 0.031(2) 0.037(2) 0.053(3) -0.0118(19) 0.0060(19) 0.0071(17)
Zn1 0.0233(2) 0.0211(2) 0.0256(2) 0.00014(17) -0.00338(17) 0.00096(17)
Cl1 0.0401(6) 0.0298(5) 0.0460(6) 0.0030(4) -0.0104(5) 0.0117(4)
Cl2 0.0342(5) 0.0290(5) 0.0352(5) -0.0063(4) -0.0124(4) 0.0039(4)
Cl3 0.0234(5) 0.0353(5) 0.0275(5) 0.0027(4) 0.0017(4) 0.0020(4)
Cl4 0.0226(5) 0.0227(4) 0.0402(5) 0.0024(4) 0.0000(4) -0.0015(4)
O30 0.089(2) 0.0300(14) 0.0350(16) -0.0076(11) -0.0136(15) 0.0076(14)

loop_
_atom_type_symbol
_atom_type_description
_atom_type_scat_dispersion_real
_atom_type_scat_dispersion_imag
_atom_type_scat_source
C C 0.0033 0.0016 'International Tables Vol C Tables 4.2.6.8 and 6.1.1.4'
H H 0.0000 0.0000 'International Tables Vol C Tables 4.2.6.8 and 6.1.1.4'
N N 0.0061 0.0033 'International Tables Vol C Tables 4.2.6.8 and 6.1.1.4'
O O 0.0106 0.0060 'International Tables Vol C Tables 4.2.6.8 and 6.1.1.4'
Cl Cl 0.1484 0.1585 'International Tables Vol C Tables 4.2.6.8 and 6.1.1.4'
Co Co 0.3494 0.9721 'International Tables Vol C Tables 4.2.6.8 and 6.1.1.4'
Zn Zn 0.2839 1.4301 'International Tables Vol C Tables 4.2.6.8 and 6.1.1.4'

loop_
_geom_angle_atom_site_label_1
_geom_angle_atom_site_label_2
_geom_angle_atom_site_label_3
_geom_angle
_geom_angle_site_symmetry_1
_geom_angle_site_symmetry_3
_geom_angle_publ_flag
N1 Co1 N2 87.07(11) . . ?
N1 Co1 O1 84.28(10) . . ?
N2 Co1 O1 171.30(10) . . ?
N1 Co1 N3 175.48(10) . . ?
N2 Co1 N3 88.92(10) . . ?
O1 Co1 N3 99.76(10) . . ?
N1 Co1 N5 95.93(11) . . ?
N2 Co1 N5 92.16(10) . . ?
O1 Co1 N5 87.83(9) . . ?
N3 Co1 N5 86.29(11) . . ?
N1 Co1 N4 92.32(11) . . ?
N2 Co1 N4 94.55(10) . . ?
O1 Co1 N4 86.74(9) . . ?
N3 Co1 N4 85.92(11) . . ?
N5 Co1 N4 169.62(11) . . ?
C1 O1 Co1 112.1(2) . . ?
O2 C1 O1 125.3(3) . . ?
O2 C1 C2 119.6(3) . . ?
O1 C1 C2 115.1(3) . . ?
N1 C2 C11 127.7(3) . . ?
N1 C2 C1 111.2(3) . . ?
C11 C2 C1 121.1(3) . . ?
C2 N1 C3 128.5(3) . . ?
C2 N1 Co1 117.1(2) . . ?
C3 N1 Co1 114.40(19) . . ?
N1 C3 C4 107.0(2) . . ?
N2 C4 C3 109.6(2) . . ?
C5 N2 C4 118.1(2) . . ?
C5 N2 Co1 108.39(18) . . ?
C4 N2 Co1 107.36(17) . . ?
N2 C5 C6 107.9(2) . . ?
C5 C6 N3 111.6(2) . . ?
C7 N3 C9 111.6(2) . . ?
C7 N3 C6 111.9(2) . . ?
C9 N3 C6 111.1(2) . . ?
C7 N3 Co1 106.11(18) . . ?
C9 N3 Co1 107.68(19) . . ?
C6 N3 Co1 108.13(18) . . ?
N3 C7 C8 108.0(2) . . ?
N4 C8 C7 108.4(3) . . ?
C8 N4 Co1 111.26(18) . . ?
N3 C9 C10 107.4(3) . . ?
N5 C10 C9 107.2(2) . . ?
C10 N5 Co1 110.61(18) . . ?
Cl1 Zn1 Cl2 113.23(4) . . ?
Cl1 Zn1 Cl3 112.05(4) . . ?
Cl2 Zn1 Cl3 107.79(5) . . ?
Cl1 Zn1 Cl4 108.65(5) . . ?
Cl2 Zn1 Cl4 109.05(4) . . ?
Cl3 Zn1 Cl4 105.78(4) . . ?

loop_
_geom_bond_atom_site_label_1
_geom_bond_atom_site_label_2
_geom_bond_distance
_geom_bond_site_symmetry_2
_geom_bond_publ_flag
Co1 N1 1.874(3) . ?
Co1 N2 1.920(2) . ?
Co1 O1 1.930(2) . ?
Co1 N3 1.938(3) . ?
Co1 N5 1.967(2) . ?
Co1 N4 1.970(2) . ?
O1 C1 1.298(4) . ?
C1 O2 1.232(4) . ?
C1 C2 1.537(4) . ?
C2 N1 1.279(4) . ?
C2 C11 1.489(4) . ?
N1 C3 1.481(4) . ?
C3 C4 1.510(4) . ?
C4 N2 1.496(4) . ?
N2 C5 1.480(4) . ?
C5 C6 1.521(4) . ?
C6 N3 1.530(4) . ?
N3 C7 1.499(4) . ?
N3 C9 1.499(4) . ?
C7 C8 1.520(4) . ?
C8 N4 1.488(4) . ?
C9 C10 1.515(4) . ?
C10 N5 1.496(4) . ?
Zn1 Cl1 2.2337(11) . ?
Zn1 Cl2 2.2623(11) . ?
Zn1 Cl3 2.2863(12) . ?
Zn1 Cl4 2.3177(11) . ?

loop_
_geom_torsion_atom_site_label_1
_geom_torsion_atom_site_label_2
_geom_torsion_atom_site_label_3
_geom_torsion_atom_site_label_4
_geom_torsion
_geom_torsion_site_symmetry_1
_geom_torsion_site_symmetry_2
_geom_torsion_site_symmetry_3
_geom_torsion_site_symmetry_4
_geom_torsion_publ_flag
N1 Co1 O1 C1 -1.8(2) . . . . ?
N2 Co1 O1 C1 4.3(7) . . . . ?
N3 Co1 O1 C1 -179.75(19) . . . . ?
N5 Co1 O1 C1 94.4(2) . . . . ?
N4 Co1 O1 C1 -94.5(2) . . . . ?
Co1 O1 C1 O2 -175.8(2) . . . . ?
Co1 O1 C1 C2 3.4(3) . . . . ?
O2 C1 C2 N1 175.5(3) . . . . ?
O1 C1 C2 N1 -3.8(4) . . . . ?
O2 C1 C2 C11 -4.6(4) . . . . ?
O1 C1 C2 C11 176.2(3) . . . . ?
C11 C2 N1 C3 0.8(5) . . . . ?
C1 C2 N1 C3 -179.3(3) . . . . ?
C11 C2 N1 Co1 -177.7(3) . . . . ?
C1 C2 N1 Co1 2.2(3) . . . . ?
N2 Co1 N1 C2 -179.5(2) . . . . ?
O1 Co1 N1 C2 -0.5(2) . . . . ?
N3 Co1 N1 C2 153.0(12) . . . . ?
N5 Co1 N1 C2 -87.7(2) . . . . ?
N4 Co1 N1 C2 86.0(2) . . . . ?
N2 Co1 N1 C3 1.8(2) . . . . ?
O1 Co1 N1 C3 -179.2(2) . . . . ?
N3 Co1 N1 C3 -25.7(14) . . . . ?
N5 Co1 N1 C3 93.6(2) . . . . ?
N4 Co1 N1 C3 -92.7(2) . . . . ?
C2 N1 C3 C4 -158.7(3) . . . . ?
Co1 N1 C3 C4 19.8(3) . . . . ?
N1 C3 C4 N2 -38.2(3) . . . . ?
C3 C4 N2 C5 162.5(2) . . . . ?
C3 C4 N2 Co1 39.7(3) . . . . ?
N1 Co1 N2 C5 -151.7(2) . . . . ?
O1 Co1 N2 C5 -157.8(6) . . . . ?
N3 Co1 N2 C5 26.22(19) . . . . ?
N5 Co1 N2 C5 112.5(2) . . . . ?
N4 Co1 N2 C5 -59.6(2) . . . . ?
N1 Co1 N2 C4 -23.11(19) . . . . ?
O1 Co1 N2 C4 -29.2(7) . . . . ?
N3 Co1 N2 C4 154.80(19) . . . . ?
N5 Co1 N2 C4 -118.95(19) . . . . ?
N4 Co1 N2 C4 68.98(19) . . . . ?
C4 N2 C5 C6 -163.0(2) . . . . ?
Co1 N2 C5 C6 -40.8(3) . . . . ?
N2 C5 C6 N3 38.0(3) . . . . ?
C5 C6 N3 C7 99.2(3) . . . . ?
C5 C6 N3 C9 -135.3(3) . . . . ?
C5 C6 N3 Co1 -17.3(3) . . . . ?
N1 Co1 N3 C7 -97.6(13) . . . . ?
N2 Co1 N3 C7 -125.03(19) . . . . ?
O1 Co1 N3 C7 55.59(19) . . . . ?
N5 Co1 N3 C7 142.74(19) . . . . ?
N4 Co1 N3 C7 -30.39(18) . . . . ?
N1 Co1 N3 C9 142.8(12) . . . . ?
N2 Co1 N3 C9 115.37(18) . . . . ?
O1 Co1 N3 C9 -64.01(19) . . . . ?
N5 Co1 N3 C9 23.14(18) . . . . ?
N4 Co1 N3 C9 -149.99(19) . . . . ?
N1 Co1 N3 C6 22.6(14) . . . . ?
N2 Co1 N3 C6 -4.80(18) . . . . ?
O1 Co1 N3 C6 175.82(17) . . . . ?
N5 Co1 N3 C6 -97.03(18) . . . . ?
N4 Co1 N3 C6 89.84(18) . . . . ?
C9 N3 C7 C8 164.9(3) . . . . ?
C6 N3 C7 C8 -69.9(3) . . . . ?
Co1 N3 C7 C8 47.8(3) . . . . ?
N3 C7 C8 N4 -43.0(3) . . . . ?
C7 C8 N4 Co1 18.2(3) . . . . ?
N1 Co1 N4 C8 -177.23(19) . . . . ?
N2 Co1 N4 C8 95.5(2) . . . . ?
O1 Co1 N4 C8 -93.10(19) . . . . ?
N3 Co1 N4 C8 6.94(19) . . . . ?
N5 Co1 N4 C8 -34.6(6) . . . . ?
C7 N3 C9 C10 -161.0(2) . . . . ?
C6 N3 C9 C10 73.4(3) . . . . ?
Co1 N3 C9 C10 -44.9(3) . . . . ?
N3 C9 C10 N5 47.8(3) . . . . ?
C9 C10 N5 Co1 -28.9(3) . . . . ?
N1 Co1 N5 C10 -172.57(19) . . . . ?
N2 Co1 N5 C10 -85.3(2) . . . . ?
O1 Co1 N5 C10 103.41(19) . . . . ?
N3 Co1 N5 C10 3.47(19) . . . . ?
N4 Co1 N5 C10 45.0(6) . . . . ?
